data_4130767
loop_
_publ_author_name
'Davis, Dexter C.'
'Walker, Katherine L.'
'Hu, Chunhua'
'Zare, Richard N.'
'Waymouth, Robert M.'
'Dai, Mingji'

_publ_section_title
;
 Catalytic Carbonylative Spirolactonization of Hydroxycyclopropanols.
;
_journal_issue 33
_journal_name_full 'Journal of the American Chemical Society'
_journal_page_first 10693
_journal_page_last 10699
_journal_paper_doi 10.1021/jacs.6b06573
_journal_volume 138
_journal_year 2016
_chemical_absolute_configuration syn
_chemical_formula_sum 'C20 H30 O3'
_chemical_formula_weight 318.44
_space_group_crystal_system monoclinic
_space_group_IT_number 4
_space_group_name_Hall 'P 2yb'
_space_group_name_H-M_alt 'P 1 21 1'
_atom_sites_solution_hydrogens geom
_audit_creation_method SHELXL-2014/7
_cell_angle_alpha 90
_cell_angle_beta 107.7021(19)
_cell_angle_gamma 90
_cell_formula_units_Z 2
_cell_length_a 8.5261(10)
_cell_length_b 9.7486(11)
_cell_length_c 11.1669(13)
_cell_measurement_reflns_used 9965
_cell_measurement_temperature 100(2)
_cell_measurement_theta_max 28.27
_cell_measurement_theta_min 2.51
_cell_volume 884.22(18)
_computing_cell_refinement 'Bruker SAINT'
_computing_data_collection 'Bruker APEX2'
_computing_data_reduction 'Bruker SAINT'
_computing_structure_refinement 'SHELXL-2014/7 (Sheldrick, 2014)'
_computing_structure_solution 'SHELXT (Sheldrick 2014)'
_diffrn_ambient_temperature 100(2)
_diffrn_measured_fraction_theta_full 1.000
_diffrn_measured_fraction_theta_max 1.000
_diffrn_measurement_device_type 'Bruker APEX-II CCD'
_diffrn_measurement_method '\f and \w scans'
_diffrn_radiation_monochromator graphite
_diffrn_radiation_source 'sealed tube'
_diffrn_radiation_type MoK\a
_diffrn_radiation_wavelength 0.71073
_diffrn_reflns_av_R_equivalents 0.0238
_diffrn_reflns_av_unetI/netI 0.0188
_diffrn_reflns_Laue_measured_fraction_full 1.000
_diffrn_reflns_Laue_measured_fraction_max 1.000
_diffrn_reflns_limit_h_max 11
_diffrn_reflns_limit_h_min -11
_diffrn_reflns_limit_k_max 13
_diffrn_reflns_limit_k_min -12
_diffrn_reflns_limit_l_max 14
_diffrn_reflns_limit_l_min -14
_diffrn_reflns_number 18940
_diffrn_reflns_point_group_measured_fraction_full 1.000
_diffrn_reflns_point_group_measured_fraction_max 0.999
_diffrn_reflns_theta_full 25.242
_diffrn_reflns_theta_max 28.293
_diffrn_reflns_theta_min 1.914
_exptl_absorpt_coefficient_mu 0.078
_exptl_absorpt_correction_T_max 0.7457
_exptl_absorpt_correction_T_min 0.7194
_exptl_absorpt_correction_type multi-scan
_exptl_absorpt_process_details SADABS
_exptl_crystal_colour colourless
_exptl_crystal_density_diffrn 1.196
_exptl_crystal_description block
_exptl_crystal_F_000 348
_exptl_crystal_size_max 0.520
_exptl_crystal_size_mid 0.440
_exptl_crystal_size_min 0.180
_refine_diff_density_max 0.275
_refine_diff_density_min -0.171
_refine_diff_density_rms 0.037
_refine_ls_abs_structure_details
;
 Flack x determined using 1950 quotients [(I+)-(I-)]/[(I+)+(I-)]
 (Parsons, Flack and Wagner, Acta Cryst. B69 (2013) 249-259).
;
_refine_ls_abs_structure_Flack 0.1(2)
_refine_ls_extinction_method none
_refine_ls_goodness_of_fit_ref 1.051
_refine_ls_hydrogen_treatment constr
_refine_ls_matrix_type full
_refine_ls_number_parameters 213
_refine_ls_number_reflns 4389
_refine_ls_number_restraints 1
_refine_ls_restrained_S_all 1.051
_refine_ls_R_factor_all 0.0324
_refine_ls_R_factor_gt 0.0316
_refine_ls_shift/su_max 0.000
_refine_ls_shift/su_mean 0.000
_refine_ls_structure_factor_coef Fsqd
_refine_ls_weighting_details 'w=1/[\s^2^(Fo^2^)+(0.0559P)^2^+0.0999P] where P=(Fo^2^+2Fc^2^)/3'
_refine_ls_weighting_scheme calc
_refine_ls_wR_factor_gt 0.0853
_refine_ls_wR_factor_ref 0.0860
_reflns_Friedel_coverage 0.891
_reflns_Friedel_fraction_full 1.000
_reflns_Friedel_fraction_max 0.999
_reflns_number_gt 4262
_reflns_number_total 4389
_reflns_threshold_expression 'I > 2\s(I)'
_cod_data_source_file ja6b06573_si_005.cif
_cod_data_source_block 15mjd7h
_cod_original_sg_symbol_H-M 'P 21'
_cod_database_code 4130767
_shelx_shelxl_version_number 2014/7
_shelx_space_group_comment
;
The symmetry employed for this shelxl refinement is uniquely defined
by the following loop, which should always be used as a source of
symmetry information in preference to the above space-group names.
They are only intended as comments.
;
_shelx_estimated_absorpt_t_min 0.960
_shelx_estimated_absorpt_t_max 0.986

loop_
_space_group_symop_operation_xyz
'x, y, z'
'-x, y+1/2, -z'

loop_
_atom_site_label
_atom_site_type_symbol
_atom_site_fract_x
_atom_site_fract_y
_atom_site_fract_z
_atom_site_U_iso_or_equiv
_atom_site_adp_type
_atom_site_occupancy
_atom_site_site_symmetry_order
_atom_site_calc_flag
_atom_site_refinement_flags_posn
_atom_site_refinement_flags_adp
O1 O 0.10858(13) 0.62412(11) 0.46633(10) 0.0183(2) Uani 1 1 d . .
O2 O -0.04187(15) 0.73362(14) 0.56953(12) 0.0271(3) Uani 1 1 d . .
O3 O 0.34925(12) 0.66605(10) 0.41277(10) 0.0157(2) Uani 1 1 d . .
C1 C 0.01907(18) 0.73337(17) 0.48520(15) 0.0199(3) Uani 1 1 d . .
C2 C 0.01636(19) 0.83873(17) 0.39018(16) 0.0217(3) Uani 1 1 d . .
H2 H -0.0405 0.9237 0.3810 0.026 Uiso 1 1 calc R U
C3 C 0.10680(18) 0.79522(15) 0.31933(14) 0.0181(3) Uani 1 1 d . .
C4 C 0.17663(17) 0.65474(15) 0.36440(13) 0.0156(3) Uani 1 1 d . .
C5 C 0.13826(18) 0.53465(16) 0.26925(14) 0.0161(3) Uani 1 1 d . .
H5A H 0.0917 0.4550 0.3018 0.019 Uiso 1 1 calc R U
H5B H 0.0612 0.5630 0.1873 0.019 Uiso 1 1 calc R U
C6 C 0.30987(17) 0.50240(14) 0.25865(14) 0.0136(3) Uani 1 1 d . .
H6 H 0.3326 0.5775 0.2052 0.016 Uiso 1 1 calc R U
C7 C 0.42054(18) 0.53453(15) 0.39238(13) 0.0144(3) Uani 1 1 d . .
C8 C 0.59667(18) 0.55227(15) 0.38949(14) 0.0170(3) Uani 1 1 d . .
H8A H 0.6712 0.5664 0.4758 0.020 Uiso 1 1 calc R U
H8B H 0.6042 0.6336 0.3384 0.020 Uiso 1 1 calc R U
C9 C 0.64806(18) 0.42224(16) 0.33184(14) 0.0170(3) Uani 1 1 d . .
H9A H 0.7610 0.4351 0.3266 0.020 Uiso 1 1 calc R U
H9B H 0.6502 0.3434 0.3882 0.020 Uiso 1 1 calc R U
C10 C 0.53149(17) 0.38872(15) 0.19976(13) 0.0146(3) Uani 1 1 d . .
H10 H 0.5291 0.4747 0.1504 0.018 Uiso 1 1 calc R U
C11 C 0.34888(17) 0.36899(15) 0.19981(13) 0.0143(3) Uani 1 1 d . .
C12 C 0.23810(19) 0.36121(17) 0.06208(14) 0.0193(3) Uani 1 1 d . .
H12A H 0.1235 0.3419 0.0606 0.023 Uiso 1 1 calc R U
H12B H 0.2390 0.4512 0.0212 0.023 Uiso 1 1 calc R U
C13 C 0.2945(2) 0.24999(18) -0.01271(15) 0.0234(3) Uani 1 1 d . .
H13A H 0.2809 0.1587 0.0217 0.028 Uiso 1 1 calc R U
H13B H 0.2244 0.2529 -0.1015 0.028 Uiso 1 1 calc R U
C14 C 0.4745(2) 0.26959(17) -0.00702(15) 0.0213(3) Uani 1 1 d . .
H14A H 0.4838 0.3552 -0.0522 0.026 Uiso 1 1 calc R U
H14B H 0.5072 0.1926 -0.0521 0.026 Uiso 1 1 calc R U
C15 C 0.59659(19) 0.27722(16) 0.12710(14) 0.0169(3) Uani 1 1 d . .
C16 C 0.1499(2) 0.86505(18) 0.21523(16) 0.0247(3) Uani 1 1 d . .
H16A H 0.1158 0.8077 0.1396 0.037 Uiso 1 1 calc R U
H16B H 0.2692 0.8798 0.2395 0.037 Uiso 1 1 calc R U
H16C H 0.0932 0.9536 0.1979 0.037 Uiso 1 1 calc R U
C17 C 0.4128(2) 0.43903(16) 0.49932(14) 0.0182(3) Uani 1 1 d . .
H17A H 0.2988 0.4095 0.4857 0.027 Uiso 1 1 calc R U
H17B H 0.4523 0.4879 0.5796 0.027 Uiso 1 1 calc R U
H17C H 0.4823 0.3585 0.5011 0.027 Uiso 1 1 calc R U
C18 C 0.31900(19) 0.24112(16) 0.27071(15) 0.0182(3) Uani 1 1 d . .
H18A H 0.3023 0.1611 0.2151 0.027 Uiso 1 1 calc R U
H18B H 0.2210 0.2553 0.2976 0.027 Uiso 1 1 calc R U
H18C H 0.4147 0.2255 0.3446 0.027 Uiso 1 1 calc R U
C19 C 0.6233(2) 0.13510(16) 0.18967(15) 0.0206(3) Uani 1 1 d . .
H19A H 0.5163 0.0920 0.1802 0.031 Uiso 1 1 calc R U
H19B H 0.6834 0.1451 0.2792 0.031 Uiso 1 1 calc R U
H19C H 0.6871 0.0776 0.1495 0.031 Uiso 1 1 calc R U
C20 C 0.7644(2) 0.32248(18) 0.11475(16) 0.0228(3) Uani 1 1 d . .
H20A H 0.7929 0.2644 0.0528 0.034 Uiso 1 1 calc R U
H20B H 0.8492 0.3134 0.1964 0.034 Uiso 1 1 calc R U
H20C H 0.7577 0.4184 0.0873 0.034 Uiso 1 1 calc R U

loop_
_atom_site_aniso_label
_atom_site_aniso_U_11
_atom_site_aniso_U_22
_atom_site_aniso_U_33
_atom_site_aniso_U_23
_atom_site_aniso_U_13
_atom_site_aniso_U_12
O1 0.0210(5) 0.0176(5) 0.0193(5) 0.0004(4) 0.0105(4) 0.0013(4)
O2 0.0241(6) 0.0338(7) 0.0281(6) -0.0065(5) 0.0149(5) -0.0007(5)
O3 0.0142(5) 0.0135(5) 0.0190(5) -0.0040(4) 0.0045(4) 0.0006(4)
C1 0.0145(6) 0.0222(7) 0.0230(7) -0.0060(6) 0.0057(5) -0.0012(6)
C2 0.0189(7) 0.0193(7) 0.0251(8) -0.0030(6) 0.0042(6) 0.0037(5)
C3 0.0178(6) 0.0148(7) 0.0192(7) -0.0013(5) 0.0017(5) 0.0001(5)
C4 0.0150(6) 0.0160(7) 0.0165(6) -0.0002(5) 0.0061(5) 0.0006(5)
C5 0.0151(6) 0.0153(6) 0.0179(6) -0.0021(5) 0.0050(5) -0.0002(5)
C6 0.0143(6) 0.0119(6) 0.0149(6) -0.0010(5) 0.0048(5) -0.0016(5)
C7 0.0157(6) 0.0126(6) 0.0146(6) -0.0027(5) 0.0045(5) 0.0011(5)
C8 0.0157(6) 0.0158(7) 0.0192(7) -0.0057(6) 0.0050(5) -0.0006(5)
C9 0.0151(6) 0.0177(7) 0.0186(7) -0.0047(6) 0.0055(5) 0.0008(5)
C10 0.0163(6) 0.0137(6) 0.0154(6) -0.0008(5) 0.0072(5) -0.0009(5)
C11 0.0157(6) 0.0131(6) 0.0145(6) -0.0017(5) 0.0054(5) -0.0013(5)
C12 0.0200(7) 0.0208(7) 0.0162(7) -0.0040(6) 0.0041(5) 0.0001(6)
C13 0.0252(7) 0.0259(8) 0.0176(7) -0.0088(6) 0.0044(6) -0.0003(6)
C14 0.0278(8) 0.0223(7) 0.0158(6) -0.0036(6) 0.0095(6) 0.0009(6)
C15 0.0209(7) 0.0156(7) 0.0167(6) -0.0024(5) 0.0092(5) -0.0005(5)
C16 0.0281(8) 0.0210(8) 0.0242(8) 0.0061(6) 0.0065(6) 0.0000(6)
C17 0.0224(7) 0.0180(7) 0.0150(7) -0.0001(5) 0.0071(5) 0.0040(5)
C18 0.0228(7) 0.0130(7) 0.0220(7) -0.0014(5) 0.0115(6) -0.0024(5)
C19 0.0263(7) 0.0149(7) 0.0229(7) -0.0018(6) 0.0109(6) 0.0020(6)
C20 0.0243(7) 0.0221(8) 0.0269(8) -0.0025(6) 0.0151(6) -0.0007(6)

loop_
_atom_type_symbol
_atom_type_description
_atom_type_scat_dispersion_real
_atom_type_scat_dispersion_imag
_atom_type_scat_source
C C 0.0033 0.0016 'International Tables Vol C Tables 4.2.6.8 and 6.1.1.4'
H H 0.0000 0.0000 'International Tables Vol C Tables 4.2.6.8 and 6.1.1.4'
O O 0.0106 0.0060 'International Tables Vol C Tables 4.2.6.8 and 6.1.1.4'

loop_
_geom_angle_atom_site_label_1
_geom_angle_atom_site_label_2
_geom_angle_atom_site_label_3
_geom_angle
C1 O1 C4 109.58(12)
C4 O3 C7 107.81(10)
O2 C1 O1 121.10(15)
O2 C1 C2 130.20(16)
O1 C1 C2 108.70(12)
C3 C2 C1 108.74(14)
C3 C2 H2 125.6
C1 C2 H2 125.6
C2 C3 C16 130.14(15)
C2 C3 C4 109.29(14)
C16 C3 C4 120.49(14)
O3 C4 O1 109.51(11)
O3 C4 C3 108.38(12)
O1 C4 C3 103.58(12)
O3 C4 C5 107.49(11)
O1 C4 C5 109.27(12)
C3 C4 C5 118.39(12)
C6 C5 C4 101.55(11)
C6 C5 H5A 111.5
C4 C5 H5A 111.5
C6 C5 H5B 111.5
C4 C5 H5B 111.5
H5A C5 H5B 109.3
C5 C6 C7 101.61(11)
C5 C6 C11 122.73(12)
C7 C6 C11 116.03(12)
C5 C6 H6 104.9
C7 C6 H6 104.9
C11 C6 H6 104.9
O3 C7 C8 111.24(12)
O3 C7 C17 107.00(11)
C8 C7 C17 111.25(12)
O3 C7 C6 99.68(11)
C8 C7 C6 108.71(11)
C17 C7 C6 118.33(12)
C7 C8 C9 108.82(12)
C7 C8 H8A 109.9
C9 C8 H8A 109.9
C7 C8 H8B 109.9
C9 C8 H8B 109.9
H8A C8 H8B 108.3
C10 C9 C8 112.99(12)
C10 C9 H9A 109.0
C8 C9 H9A 109.0
C10 C9 H9B 109.0
C8 C9 H9B 109.0
H9A C9 H9B 107.8
C9 C10 C15 114.73(12)
C9 C10 C11 112.13(11)
C15 C10 C11 115.21(12)
C9 C10 H10 104.4
C15 C10 H10 104.4
C11 C10 H10 104.4
C6 C11 C18 111.96(11)
C6 C11 C12 108.73(12)
C18 C11 C12 109.03(12)
C6 C11 C10 103.88(11)
C18 C11 C10 114.77(12)
C12 C11 C10 108.21(11)
C13 C12 C11 112.31(12)
C13 C12 H12A 109.1
C11 C12 H12A 109.1
C13 C12 H12B 109.1
C11 C12 H12B 109.1
H12A C12 H12B 107.9
C14 C13 C12 111.49(13)
C14 C13 H13A 109.3
C12 C13 H13A 109.3
C14 C13 H13B 109.3
C12 C13 H13B 109.3
H13A C13 H13B 108.0
C13 C14 C15 114.74(12)
C13 C14 H14A 108.6
C15 C14 H14A 108.6
C13 C14 H14B 108.6
C15 C14 H14B 108.6
H14A C14 H14B 107.6
C19 C15 C20 106.57(13)
C19 C15 C14 111.13(13)
C20 C15 C14 107.28(12)
C19 C15 C10 114.80(12)
C20 C15 C10 109.53(12)
C14 C15 C10 107.30(12)
C3 C16 H16A 109.5
C3 C16 H16B 109.5
H16A C16 H16B 109.5
C3 C16 H16C 109.5
H16A C16 H16C 109.5
H16B C16 H16C 109.5
C7 C17 H17A 109.5
C7 C17 H17B 109.5
H17A C17 H17B 109.5
C7 C17 H17C 109.5
H17A C17 H17C 109.5
H17B C17 H17C 109.5
C11 C18 H18A 109.5
C11 C18 H18B 109.5
H18A C18 H18B 109.5
C11 C18 H18C 109.5
H18A C18 H18C 109.5
H18B C18 H18C 109.5
C15 C19 H19A 109.5
C15 C19 H19B 109.5
H19A C19 H19B 109.5
C15 C19 H19C 109.5
H19A C19 H19C 109.5
H19B C19 H19C 109.5
C15 C20 H20A 109.5
C15 C20 H20B 109.5
H20A C20 H20B 109.5
C15 C20 H20C 109.5
H20A C20 H20C 109.5
H20B C20 H20C 109.5

loop_
_geom_bond_atom_site_label_1
_geom_bond_atom_site_label_2
_geom_bond_distance
O1 C1 1.3635(19)
O1 C4 1.4571(17)
O2 C1 1.2060(19)
O3 C4 1.4095(17)
O3 C7 1.4661(17)
C1 C2 1.472(2)
C2 C3 1.331(2)
C2 H2 0.9500
C3 C16 1.487(2)
C3 C4 1.517(2)
C4 C5 1.548(2)
C5 C6 1.5359(19)
C5 H5A 0.9900
C5 H5B 0.9900
C6 C7 1.5367(19)
C6 C11 1.5384(19)
C6 H6 1.0000
C7 C8 1.522(2)
C7 C17 1.531(2)
C8 C9 1.544(2)
C8 H8A 0.9900
C8 H8B 0.9900
C9 C10 1.542(2)
C9 H9A 0.9900
C9 H9B 0.9900
C10 C15 1.5562(19)
C10 C11 1.5689(19)
C10 H10 1.0000
C11 C18 1.539(2)
C11 C12 1.543(2)
C12 C13 1.533(2)
C12 H12A 0.9900
C12 H12B 0.9900
C13 C14 1.529(2)
C13 H13A 0.9900
C13 H13B 0.9900
C14 C15 1.544(2)
C14 H14A 0.9900
C14 H14B 0.9900
C15 C19 1.537(2)
C15 C20 1.543(2)
C16 H16A 0.9800
C16 H16B 0.9800
C16 H16C 0.9800
C17 H17A 0.9800
C17 H17B 0.9800
C17 H17C 0.9800
C18 H18A 0.9800
C18 H18B 0.9800
C18 H18C 0.9800
C19 H19A 0.9800
C19 H19B 0.9800
C19 H19C 0.9800
C20 H20A 0.9800
C20 H20B 0.9800
C20 H20C 0.9800
